data_4310487
loop_
_publ_author_name
'Daniel L. Reger'
'Radu F. Semeniuc'
'Vitaly Rassolov'
'Mark D. Smith'

_publ_contact_author_address
;
Department of Chemistry and Biochemistry
University of South Carolina
Columbia, South Carolina 29208
USA
;
_publ_contact_author_email reger@mail.chem.sc.edu
_publ_contact_author_fax '1 803 777 9521'
_publ_contact_author_name 'Professor Daniel L. Reger'
_publ_contact_author_phone '1 803 777 2587'
_publ_section_title
;
 Supramolecular Structural Variations with Changes in Anion and Solvent in
 Silver(I) Complexes of a Semirigid, Bitopic Tris(pyrazolyl)methane Ligand
;
_journal_name_full 'Inorganic Chemistry'
_journal_page_first 537
_journal_page_last 554
_journal_paper_doi 10.1021/ic035207i
_journal_volume 43
_journal_year 2004
_chemical_formula_sum 'C36 H43 Ag2 B2 F8 N13 O3'
_chemical_formula_weight 1095.19
_chemical_name_systematic
; 
 ? 
;
_space_group_IT_number 19
_symmetry_cell_setting orthorhombic
_symmetry_space_group_name_Hall 'P 2ac 2ab'
_symmetry_space_group_name_H-M 'P 21 21 21'
_atom_sites_solution_hydrogens geom
_atom_sites_solution_primary direct
_atom_sites_solution_secondary difmap
_audit_creation_method SHELXL-97
_cell_angle_alpha 90.00
_cell_angle_beta 90.00
_cell_angle_gamma 90.00
_cell_formula_units_Z 4
_cell_length_a 10.2820(7)
_cell_length_b 20.2872(14)
_cell_length_c 20.5518(14)
_cell_measurement_reflns_used 8529
_cell_measurement_temperature 173(2)
_cell_measurement_theta_max 26.392
_cell_measurement_theta_min 2.215
_cell_volume 4287.0(5)
_computing_cell_refinement 'SAINT+ NT V6.02a (Bruker, 1998)'
_computing_data_collection 'SMART NT V5.619 (Bruker, 2000)'
_computing_data_reduction 'SAINT+ NT V6.02a'
_computing_molecular_graphics 'SHELXTL V5.1 (Sheldrick, 1997)'
_computing_publication_material 'SHELXTL V5.1'
_computing_structure_refinement 'SHELXL-97 (Sheldrick, 1997)'
_computing_structure_solution 'SHELXS-97 (Sheldrick, 1990)'
_diffrn_ambient_temperature 173(2)
_diffrn_measured_fraction_theta_full 0.999
_diffrn_measured_fraction_theta_max 0.999
_diffrn_measurement_device_type 'Bruker SMART APEX CCD diffractometer'
_diffrn_measurement_method 'omega scans'
_diffrn_radiation_monochromator graphite
_diffrn_radiation_source 'fine-focus sealed tube'
_diffrn_radiation_type MoK\a
_diffrn_radiation_wavelength 0.71073
_diffrn_reflns_av_R_equivalents 0.0331
_diffrn_reflns_av_sigmaI/netI 0.0360
_diffrn_reflns_limit_h_max 12
_diffrn_reflns_limit_h_min -12
_diffrn_reflns_limit_k_max 25
_diffrn_reflns_limit_k_min -25
_diffrn_reflns_limit_l_max 25
_diffrn_reflns_limit_l_min -23
_diffrn_reflns_number 28911
_diffrn_reflns_theta_full 26.40
_diffrn_reflns_theta_max 26.40
_diffrn_reflns_theta_min 1.41
_diffrn_standards_decay_% 0
_exptl_absorpt_coefficient_mu 1.002
_exptl_absorpt_correction_T_max 0.9280
_exptl_absorpt_correction_T_min 0.7129
_exptl_absorpt_correction_type multi-scan
_exptl_absorpt_process_details '(SADABS, Bruker, 1997)'
_exptl_crystal_colour bar
_exptl_crystal_density_diffrn 1.697
_exptl_crystal_density_method 'not measured'
_exptl_crystal_description colorless
_exptl_crystal_F_000 2200
_exptl_crystal_size_max 0.54
_exptl_crystal_size_mid 0.17
_exptl_crystal_size_min 0.10
_refine_diff_density_max 1.471
_refine_diff_density_min -0.313
_refine_diff_density_rms 0.081
_refine_ls_abs_structure_details 'Flack H D (1983), Acta Cryst. A39, 876-881'
_refine_ls_abs_structure_Flack 0.00(2)
_refine_ls_extinction_method none
_refine_ls_goodness_of_fit_ref 1.010
_refine_ls_hydrogen_treatment mixed
_refine_ls_matrix_type full
_refine_ls_number_parameters 580
_refine_ls_number_reflns 8758
_refine_ls_number_restraints 0
_refine_ls_restrained_S_all 1.010
_refine_ls_R_factor_all 0.0435
_refine_ls_R_factor_gt 0.0388
_refine_ls_shift/su_max 0.001
_refine_ls_shift/su_mean 0.000
_refine_ls_structure_factor_coef Fsqd
_refine_ls_weighting_details 'calc w=1/[\s^2^(Fo^2^)+(0.0578P)^2^+0.0000P] where P=(Fo^2^+2Fc^2^)/3'
_refine_ls_weighting_scheme calc
_refine_ls_wR_factor_gt 0.0913
_refine_ls_wR_factor_ref 0.0933
_reflns_number_gt 7931
_reflns_number_total 8758
_reflns_threshold_expression >2sigma(I)
_cod_data_source_file ic035207isi20031021_053618_6.cif
_cod_data_source_block 4b
_cod_database_code 4310487

loop_
_symmetry_equiv_pos_as_xyz
'x, y, z'
'-x+1/2, -y, z+1/2'
'-x, y+1/2, -z+1/2'
'x+1/2, -y+1/2, -z'

loop_
_atom_site_label
_atom_site_type_symbol
_atom_site_fract_x
_atom_site_fract_y
_atom_site_fract_z
_atom_site_U_iso_or_equiv
_atom_site_adp_type
_atom_site_occupancy
_atom_site_symmetry_multiplicity
_atom_site_calc_flag
_atom_site_refinement_flags
_atom_site_disorder_assembly
_atom_site_disorder_group
Ag1 Ag -0.64504(4) 0.71659(2) 0.51707(2) 0.05859(13) Uani 1 1 d . . .
Ag2 Ag 0.58185(3) 0.734861(15) -0.009103(15) 0.03472(9) Uani 1 1 d . . .
C1 C -0.3890(3) 0.68585(17) 0.40230(17) 0.0209(7) Uani 1 1 d . . .
C2 C 0.3728(4) 0.82778(18) 0.09409(17) 0.0242(8) Uani 1 1 d . . .
C11 C -0.5364(4) 0.6110(2) 0.3376(2) 0.0349(9) Uani 1 1 d . . .
H11 H -0.4739 0.5918 0.3093 0.042 Uiso 1 1 calc R . .
C12 C -0.6664(5) 0.5988(2) 0.3376(2) 0.0428(11) Uani 1 1 d . . .
H12 H -0.7131 0.5698 0.3099 0.051 Uiso 1 1 calc R . .
C13 C -0.7164(5) 0.6381(2) 0.3873(2) 0.0404(10) Uani 1 1 d . . .
H13 H -0.8057 0.6395 0.3990 0.048 Uiso 1 1 calc R . .
C21 C -0.2534(4) 0.64030(17) 0.49453(19) 0.0304(8) Uani 1 1 d . . .
H21 H -0.1916 0.6160 0.4699 0.037 Uiso 1 1 calc R . .
C22 C -0.2549(5) 0.6475(2) 0.5606(2) 0.0402(10) Uani 1 1 d . . .
H22 H -0.1958 0.6290 0.5911 0.048 Uiso 1 1 calc R . .
C23 C -0.3617(5) 0.6877(2) 0.57358(19) 0.0379(10) Uani 1 1 d . . .
H23 H -0.3869 0.7013 0.6160 0.046 Uiso 1 1 calc R . .
C31 C -0.4777(4) 0.7877(2) 0.3486(2) 0.0388(10) Uani 1 1 d . . .
H31 H -0.5483 0.7689 0.3253 0.047 Uiso 1 1 calc R . .
C32 C -0.4341(6) 0.8505(2) 0.3434(3) 0.0587(15) Uani 1 1 d . . .
H32 H -0.4685 0.8845 0.3166 0.070 Uiso 1 1 calc R . .
C33 C -0.3292(5) 0.8547(2) 0.3851(3) 0.0537(14) Uani 1 1 d . . .
H33 H -0.2801 0.8937 0.3922 0.064 Uiso 1 1 calc R . .
C41 C 0.2901(4) 0.89898(18) 0.00175(18) 0.0305(8) Uani 1 1 d . . .
H41 H 0.2509 0.9333 0.0263 0.037 Uiso 1 1 calc R . .
C42 C 0.2983(4) 0.8957(2) -0.0641(2) 0.0380(10) Uani 1 1 d . . .
H42 H 0.2655 0.9263 -0.0950 0.046 Uiso 1 1 calc R . .
C43 C 0.3659(5) 0.8371(2) -0.07644(19) 0.0367(10) Uani 1 1 d . . .
H43 H 0.3869 0.8216 -0.1188 0.044 Uiso 1 1 calc R . .
C51 C 0.5550(4) 0.89110(19) 0.14864(19) 0.0314(9) Uani 1 1 d . . .
H51 H 0.5056 0.9199 0.1754 0.038 Uiso 1 1 calc R . .
C52 C 0.6867(4) 0.8916(2) 0.1411(2) 0.0406(10) Uani 1 1 d . . .
H52 H 0.7473 0.9205 0.1612 0.049 Uiso 1 1 calc R . .
C53 C 0.7137(4) 0.8406(2) 0.0975(2) 0.0354(10) Uani 1 1 d . . .
H53 H 0.7986 0.8291 0.0832 0.042 Uiso 1 1 calc R . .
C61 C 0.4115(4) 0.71579(18) 0.14518(17) 0.0301(8) Uani 1 1 d . . .
H61 H 0.4897 0.7248 0.1681 0.036 Uiso 1 1 calc R . .
C62 C 0.3407(5) 0.6597(2) 0.1486(2) 0.0381(10) Uani 1 1 d . . .
H62 H 0.3595 0.6212 0.1731 0.046 Uiso 1 1 calc R . .
C63 C 0.2341(4) 0.6709(2) 0.1081(2) 0.0348(9) Uani 1 1 d . . .
H63 H 0.1670 0.6396 0.1006 0.042 Uiso 1 1 calc R . .
C70 C -0.2790(4) 0.65989(18) 0.35887(18) 0.0268(8) Uani 1 1 d . . .
H70A H -0.1942 0.6783 0.3727 0.032 Uiso 1 1 calc R . .
H70B H -0.2744 0.6112 0.3610 0.032 Uiso 1 1 calc R . .
C71 C -0.2077(4) 0.6665(2) 0.24960(19) 0.0322(9) Uani 1 1 d . . .
H71A H -0.2449 0.6645 0.2052 0.039 Uiso 1 1 calc R . .
H71B H -0.1701 0.6227 0.2597 0.039 Uiso 1 1 calc R . .
C72 C -0.1016(4) 0.71756(18) 0.25126(16) 0.0257(8) Uani 1 1 d . . .
C73 C -0.1313(4) 0.7833(2) 0.2409(2) 0.0365(10) Uani 1 1 d . . .
H73 H -0.2194 0.7963 0.2357 0.044 Uiso 1 1 calc R . .
C74 C -0.0328(4) 0.8305(2) 0.2381(2) 0.0360(10) Uani 1 1 d . . .
H74 H -0.0546 0.8754 0.2304 0.043 Uiso 1 1 calc R . .
C75 C 0.0954(4) 0.81309(18) 0.24636(16) 0.0281(8) Uani 1 1 d . . .
C76 C 0.1244(4) 0.74685(19) 0.25680(19) 0.0335(9) Uani 1 1 d . . .
H76 H 0.2125 0.7338 0.2622 0.040 Uiso 1 1 calc R . .
C77 C 0.0280(4) 0.6999(2) 0.25946(19) 0.0324(9) Uani 1 1 d . . .
H77 H 0.0502 0.6551 0.2670 0.039 Uiso 1 1 calc R . .
C78 C 0.2010(4) 0.8644(2) 0.24536(19) 0.0339(9) Uani 1 1 d . . .
H78A H 0.1636 0.9070 0.2313 0.041 Uiso 1 1 calc R . .
H78B H 0.2356 0.8701 0.2899 0.041 Uiso 1 1 calc R . .
C79 C 0.2798(4) 0.86645(18) 0.13813(17) 0.0252(8) Uani 1 1 d . . .
H79A H 0.2944 0.9144 0.1332 0.030 Uiso 1 1 calc R . .
H79B H 0.1884 0.8565 0.1267 0.030 Uiso 1 1 calc R . .
C81 C 0.4617(4) 0.5858(2) 0.0192(2) 0.0456(11) Uani 1 1 d . . .
C82 C 0.4232(7) 0.5223(3) 0.0458(3) 0.0717(17) Uani 1 1 d . . .
H82A H 0.4476 0.5202 0.0918 0.108 Uiso 1 1 calc R . .
H82B H 0.4672 0.4870 0.0219 0.108 Uiso 1 1 calc R . .
H82C H 0.3288 0.5171 0.0416 0.108 Uiso 1 1 calc R . .
N11 N -0.6250(3) 0.67289(17) 0.41591(17) 0.0335(7) Uani 1 1 d . . .
N12 N -0.5126(3) 0.65548(15) 0.38511(15) 0.0250(7) Uani 1 1 d . . .
N21 N -0.4243(3) 0.70477(15) 0.51913(14) 0.0319(7) Uani 1 1 d . . .
N22 N -0.3554(3) 0.67398(15) 0.47075(13) 0.0250(6) Uani 1 1 d . . .
N31 N -0.3055(4) 0.79772(17) 0.41387(18) 0.0369(8) Uani 1 1 d . . .
N32 N -0.4022(3) 0.75674(14) 0.39303(14) 0.0255(6) Uani 1 1 d . . .
N41 N 0.3967(3) 0.80607(16) -0.02222(15) 0.0349(7) Uani 1 1 d . . .
N42 N 0.3478(3) 0.84455(14) 0.02595(13) 0.0240(6) Uani 1 1 d . . .
N51 N 0.6061(3) 0.81025(17) 0.07881(16) 0.0342(8) Uani 1 1 d . . .
N52 N 0.5071(3) 0.84163(15) 0.11065(15) 0.0248(6) Uani 1 1 d . . .
N61 N 0.2371(3) 0.73033(16) 0.08138(15) 0.0292(7) Uani 1 1 d . . .
N62 N 0.3505(3) 0.75683(14) 0.10312(14) 0.0239(6) Uani 1 1 d . . .
N81 N 0.4944(3) 0.63599(18) 0.00007(19) 0.0434(9) Uani 1 1 d . . .
O1 O -0.3102(3) 0.68079(13) 0.29559(12) 0.0302(6) Uani 1 1 d . . .
O2 O 0.3062(3) 0.84665(13) 0.20213(12) 0.0286(6) Uani 1 1 d . . .
B1 B 0.5328(6) 0.4719(3) 0.8825(3) 0.0528(15) Uani 1 1 d . . .
B2 B 0.5909(6) 0.5112(2) 0.2075(3) 0.0463(13) Uani 1 1 d . . .
F1 F 0.4365(5) 0.5145(2) 0.8855(2) 0.140(2) Uani 1 1 d . . .
F2 F 0.5041(4) 0.4114(2) 0.9050(3) 0.138(2) Uani 1 1 d . . .
F3 F 0.6403(3) 0.49040(15) 0.91555(19) 0.0757(10) Uani 1 1 d . . .
F4 F 0.5578(7) 0.4571(3) 0.8201(3) 0.158(3) Uani 1 1 d . . .
F5 F 0.5916(3) 0.57593(11) 0.18880(12) 0.0446(6) Uani 1 1 d . . .
F6 F 0.4658(4) 0.49261(16) 0.2174(2) 0.0897(13) Uani 1 1 d . . .
F7 F 0.6503(4) 0.47268(14) 0.16118(15) 0.0612(8) Uani 1 1 d . . .
F8 F 0.6562(4) 0.50632(17) 0.26760(16) 0.0842(12) Uani 1 1 d . . .
C1S C 0.9713(7) 0.9693(3) 0.4593(3) 0.0670(17) Uani 1 1 d . . .
H1S1 H 1.0644 0.9785 0.4511 0.080 Uiso 1 1 calc R . .
H1S2 H 0.9596 0.9210 0.4629 0.080 Uiso 1 1 calc R . .
C2S C 0.9282(7) 1.0023(3) 0.5207(3) 0.0794(17) Uani 1 1 d . . .
H2S1 H 0.9373 1.0502 0.5160 0.119 Uiso 1 1 calc R . .
H2S2 H 0.9821 0.9871 0.5570 0.119 Uiso 1 1 calc R . .
H2S3 H 0.8369 0.9914 0.5292 0.119 Uiso 1 1 calc R . .
C3S C 0.9494(7) 0.9794(3) 0.3456(3) 0.0706(17) Uani 1 1 d . . .
H3S1 H 0.9598 0.9311 0.3410 0.085 Uiso 1 1 calc R . .
H3S2 H 1.0362 1.0002 0.3416 0.085 Uiso 1 1 calc R . .
C4S C 0.8604(7) 1.0051(3) 0.2941(3) 0.0707(17) Uani 1 1 d . . .
H4S1 H 0.7775 0.9814 0.2961 0.106 Uiso 1 1 calc R . .
H4S2 H 0.9002 0.9986 0.2513 0.106 Uiso 1 1 calc R . .
H4S3 H 0.8452 1.0522 0.3013 0.106 Uiso 1 1 calc R . .
O1S O 0.8935(4) 0.99466(18) 0.40674(17) 0.0597(9) Uani 1 1 d . . .

loop_
_atom_site_aniso_label
_atom_site_aniso_U_11
_atom_site_aniso_U_22
_atom_site_aniso_U_33
_atom_site_aniso_U_23
_atom_site_aniso_U_13
_atom_site_aniso_U_12
Ag1 0.03697(19) 0.0871(3) 0.0517(2) -0.0254(2) 0.00293(17) 0.02564(19)
Ag2 0.02732(14) 0.04071(15) 0.03615(16) -0.00297(13) 0.00518(13) 0.00640(12)
C1 0.0161(18) 0.0222(16) 0.0244(17) -0.0013(13) -0.0007(14) -0.0015(13)
C2 0.024(2) 0.0262(17) 0.0225(18) -0.0023(14) -0.0006(15) -0.0008(15)
C11 0.038(2) 0.037(2) 0.029(2) -0.0053(16) 0.0002(18) -0.0093(18)
C12 0.039(3) 0.050(3) 0.039(2) -0.006(2) -0.004(2) -0.021(2)
C13 0.028(2) 0.049(3) 0.044(3) 0.001(2) -0.002(2) -0.007(2)
C21 0.0276(19) 0.0327(18) 0.031(2) 0.0007(16) -0.0075(17) 0.0034(15)
C22 0.039(3) 0.045(2) 0.036(2) 0.0015(19) -0.0100(19) 0.004(2)
C23 0.042(3) 0.049(3) 0.024(2) -0.0047(17) 0.0005(18) -0.003(2)
C31 0.035(2) 0.041(2) 0.040(2) 0.0096(18) 0.0029(19) 0.0104(19)
C32 0.052(3) 0.039(2) 0.085(4) 0.027(2) 0.023(3) 0.017(2)
C33 0.050(3) 0.025(2) 0.085(4) 0.000(2) 0.024(3) -0.004(2)
C41 0.0264(18) 0.0353(18) 0.030(2) 0.0020(16) -0.0004(16) 0.0031(15)
C42 0.034(2) 0.050(3) 0.031(2) 0.0115(19) -0.0025(18) 0.003(2)
C43 0.032(2) 0.053(3) 0.025(2) -0.0017(18) -0.0037(17) 0.007(2)
C51 0.031(2) 0.034(2) 0.030(2) -0.0031(15) -0.0076(16) -0.0050(17)
C52 0.027(2) 0.048(2) 0.048(3) 0.005(2) -0.0084(19) -0.0126(19)
C53 0.020(2) 0.048(3) 0.039(2) 0.0047(19) 0.0034(18) -0.0007(18)
C61 0.0239(19) 0.0366(19) 0.0297(18) 0.0019(15) 0.0019(17) 0.0025(17)
C62 0.040(2) 0.037(2) 0.038(2) 0.0089(18) 0.009(2) 0.0046(19)
C63 0.031(2) 0.031(2) 0.042(2) 0.0029(17) 0.0077(19) -0.0057(18)
C70 0.0213(19) 0.0307(19) 0.028(2) 0.0013(15) 0.0002(16) 0.0030(15)
C71 0.031(2) 0.038(2) 0.027(2) -0.0074(16) 0.0094(17) -0.0054(19)
C72 0.028(2) 0.0296(18) 0.0199(16) -0.0036(13) 0.0055(15) -0.0033(16)
C73 0.032(2) 0.037(2) 0.040(2) 0.0034(17) 0.0013(18) -0.0012(19)
C74 0.038(3) 0.028(2) 0.042(2) 0.0007(17) 0.007(2) -0.0013(18)
C75 0.033(2) 0.0313(18) 0.0196(17) -0.0052(13) 0.0083(17) -0.0030(18)
C76 0.024(2) 0.037(2) 0.040(2) 0.0016(16) 0.0040(16) 0.0019(17)
C77 0.033(2) 0.028(2) 0.037(2) -0.0015(16) 0.0063(18) 0.0024(17)
C78 0.041(3) 0.037(2) 0.024(2) -0.0098(16) 0.0099(18) -0.0083(19)
C79 0.0233(19) 0.0282(19) 0.0242(19) -0.0024(15) 0.0033(15) -0.0016(15)
C81 0.039(2) 0.046(3) 0.052(3) -0.007(2) 0.008(2) 0.003(2)
C82 0.082(4) 0.051(3) 0.082(4) 0.009(3) 0.005(4) -0.008(3)
N11 0.0204(17) 0.0435(19) 0.0366(18) -0.0045(14) 0.0009(14) -0.0005(14)
N12 0.0212(16) 0.0292(16) 0.0245(15) -0.0022(12) 0.0010(13) -0.0033(13)
N21 0.0330(17) 0.0409(16) 0.0219(15) -0.0041(13) 0.0021(15) 0.0024(14)
N22 0.0249(16) 0.0310(15) 0.0191(15) 0.0005(11) -0.0027(13) 0.0016(13)
N31 0.033(2) 0.0318(18) 0.046(2) -0.0082(16) 0.0041(16) -0.0105(15)
N32 0.0251(16) 0.0226(14) 0.0290(15) 0.0013(11) 0.0008(13) 0.0032(13)
N41 0.0354(19) 0.0456(18) 0.0237(16) -0.0051(13) 0.0023(14) 0.0073(15)
N42 0.0226(15) 0.0293(15) 0.0201(15) -0.0013(12) 0.0011(13) -0.0026(13)
N51 0.0231(18) 0.0473(19) 0.0322(17) 0.0008(14) 0.0036(14) 0.0002(15)
N52 0.0211(16) 0.0306(16) 0.0226(15) -0.0001(12) -0.0005(13) -0.0010(13)
N61 0.0228(16) 0.0279(16) 0.0368(17) -0.0064(14) -0.0022(13) -0.0012(13)
N62 0.0205(15) 0.0257(15) 0.0255(15) 0.0012(12) -0.0028(12) 0.0002(13)
N81 0.0313(18) 0.047(2) 0.052(2) -0.0022(18) 0.0021(18) -0.0003(15)
O1 0.0273(15) 0.0418(15) 0.0214(13) 0.0002(11) 0.0050(11) -0.0031(12)
O2 0.0241(14) 0.0387(15) 0.0231(13) -0.0013(11) 0.0050(11) -0.0050(11)
B1 0.049(4) 0.051(3) 0.058(4) -0.015(3) -0.018(3) 0.007(3)
B2 0.059(4) 0.031(2) 0.049(3) -0.002(2) 0.015(3) -0.007(3)
F1 0.136(4) 0.144(4) 0.140(4) -0.076(3) -0.082(3) 0.113(4)
F2 0.050(2) 0.082(3) 0.283(7) 0.024(4) -0.040(3) -0.018(2)
F3 0.070(2) 0.0469(17) 0.111(3) -0.0060(17) -0.040(2) -0.0115(16)
F4 0.153(5) 0.208(6) 0.114(4) -0.070(4) -0.052(4) 0.095(5)
F5 0.0514(16) 0.0294(12) 0.0531(15) 0.0019(10) -0.0003(14) -0.0028(12)
F6 0.080(3) 0.060(2) 0.129(3) -0.037(2) 0.051(2) -0.0312(19)
F7 0.075(2) 0.0459(15) 0.0628(19) -0.0121(13) 0.0211(18) 0.0115(14)
F8 0.119(3) 0.080(2) 0.0541(19) 0.0038(17) 0.004(2) 0.052(2)
C1S 0.086(5) 0.056(3) 0.059(3) 0.003(2) -0.005(3) 0.007(3)
C2S 0.093(5) 0.092(4) 0.054(3) 0.005(3) 0.003(4) -0.008(4)
C3S 0.066(4) 0.080(4) 0.065(4) -0.024(3) -0.005(3) 0.010(3)
C4S 0.094(5) 0.069(4) 0.049(3) 0.010(3) 0.012(3) 0.007(4)
O1S 0.068(3) 0.065(2) 0.0462(19) -0.0001(16) -0.0030(18) 0.005(2)

loop_
_atom_type_symbol
_atom_type_description
_atom_type_scat_dispersion_real
_atom_type_scat_dispersion_imag
_atom_type_scat_source
C C 0.0033 0.0016 'International Tables Vol C Tables 4.2.6.8 and 6.1.1.4'
H H 0.0000 0.0000 'International Tables Vol C Tables 4.2.6.8 and 6.1.1.4'
B B 0.0013 0.0007 'International Tables Vol C Tables 4.2.6.8 and 6.1.1.4'
N N 0.0061 0.0033 'International Tables Vol C Tables 4.2.6.8 and 6.1.1.4'
O O 0.0106 0.0060 'International Tables Vol C Tables 4.2.6.8 and 6.1.1.4'
F F 0.0171 0.0103 'International Tables Vol C Tables 4.2.6.8 and 6.1.1.4'
Ag Ag -0.8971 1.1015 'International Tables Vol C Tables 4.2.6.8 and 6.1.1.4'

loop_
_geom_angle_atom_site_label_1
_geom_angle_atom_site_label_2
_geom_angle_atom_site_label_3
_geom_angle
_geom_angle_site_symmetry_1
_geom_angle_site_symmetry_3
_geom_angle_publ_flag
N31 Ag1 N11 127.50(13) 4_466 . ?
N31 Ag1 N21 136.16(12) 4_466 . ?
N11 Ag1 N21 83.43(11) . . ?
N81 Ag2 N61 128.28(12) . 4_565 ?
N81 Ag2 N51 124.19(13) . . ?
N61 Ag2 N51 102.77(11) 4_565 . ?
N81 Ag2 N41 103.48(12) . . ?
N61 Ag2 N41 107.07(11) 4_565 . ?
N51 Ag2 N41 77.40(11) . . ?
N12 C1 N32 107.8(3) . . ?
N12 C1 N22 111.6(3) . . ?
N32 C1 N22 108.0(3) . . ?
N12 C1 C70 110.9(3) . . ?
N32 C1 C70 109.3(3) . . ?
N22 C1 C70 109.1(3) . . ?
N52 C2 N42 110.3(3) . . ?
N52 C2 N62 108.0(3) . . ?
N42 C2 N62 108.7(3) . . ?
N52 C2 C79 110.9(3) . . ?
N42 C2 C79 109.7(3) . . ?
N62 C2 C79 109.2(3) . . ?
N12 C11 C12 107.4(4) . . ?
C11 C12 C13 105.1(4) . . ?
N11 C13 C12 111.8(4) . . ?
N22 C21 C22 107.4(4) . . ?
C21 C22 C23 105.2(4) . . ?
N21 C23 C22 111.8(4) . . ?
N32 C31 C32 107.5(4) . . ?
C31 C32 C33 105.5(4) . . ?
N31 C33 C32 111.6(4) . . ?
N42 C41 C42 107.5(3) . . ?
C41 C42 C43 104.7(4) . . ?
N41 C43 C42 111.8(4) . . ?
N52 C51 C52 107.4(4) . . ?
C51 C52 C53 105.4(4) . . ?
N51 C53 C52 111.4(4) . . ?
C62 C61 N62 107.5(4) . . ?
C61 C62 C63 104.8(4) . . ?
N61 C63 C62 112.2(4) . . ?
O1 C70 C1 105.5(3) . . ?
O1 C71 C72 112.1(3) . . ?
C73 C72 C77 118.5(4) . . ?
C73 C72 C71 120.0(4) . . ?
C77 C72 C71 121.4(3) . . ?
C72 C73 C74 120.5(4) . . ?
C75 C74 C73 120.9(4) . . ?
C74 C75 C76 118.2(4) . . ?
C74 C75 C78 120.8(4) . . ?
C76 C75 C78 121.0(4) . . ?
C77 C76 C75 121.3(4) . . ?
C76 C77 C72 120.6(4) . . ?
O2 C78 C75 112.1(3) . . ?
O2 C79 C2 106.7(3) . . ?
N81 C81 C82 177.7(6) . . ?
C13 N11 N12 105.0(3) . . ?
C13 N11 Ag1 123.7(3) . . ?
N12 N11 Ag1 127.1(2) . . ?
C11 N12 N11 110.7(3) . . ?
C11 N12 C1 128.0(3) . . ?
N11 N12 C1 121.1(3) . . ?
C23 N21 N22 103.9(3) . . ?
C23 N21 Ag1 121.4(3) . . ?
N22 N21 Ag1 123.2(2) . . ?
C21 N22 N21 111.8(3) . . ?
C21 N22 C1 128.0(3) . . ?
N21 N22 C1 119.9(3) . . ?
C33 N31 N32 105.0(4) . . ?
C33 N31 Ag1 122.9(3) . 4_566 ?
N32 N31 Ag1 132.0(3) . 4_566 ?
C31 N32 N31 110.3(3) . . ?
C31 N32 C1 126.9(3) . . ?
N31 N32 C1 119.5(3) . . ?
C43 N41 N42 104.6(3) . . ?
C43 N41 Ag2 124.9(3) . . ?
N42 N41 Ag2 123.9(2) . . ?
C41 N42 N41 111.4(3) . . ?
C41 N42 C2 128.4(3) . . ?
N41 N42 C2 119.9(3) . . ?
C53 N51 N52 105.4(3) . . ?
C53 N51 Ag2 127.4(3) . . ?
N52 N51 Ag2 125.8(2) . . ?
C51 N52 N51 110.4(3) . . ?
C51 N52 C2 128.4(3) . . ?
N51 N52 C2 120.4(3) . . ?
C63 N61 N62 104.1(3) . . ?
C63 N61 Ag2 122.2(3) . 4_465 ?
N62 N61 Ag2 133.5(2) . 4_465 ?
C61 N62 N61 111.3(3) . . ?
C61 N62 C2 127.7(3) . . ?
N61 N62 C2 118.7(3) . . ?
C81 N81 Ag2 163.8(4) . . ?
C70 O1 C71 112.2(3) . . ?
C79 O2 C78 111.1(3) . . ?
F1 B1 F4 109.6(5) . . ?
F1 B1 F2 114.7(7) . . ?
F4 B1 F2 99.6(6) . . ?
F1 B1 F3 114.2(5) . . ?
F4 B1 F3 112.7(6) . . ?
F2 B1 F3 105.1(5) . . ?
F6 B2 F5 108.3(5) . . ?
F6 B2 F7 111.5(4) . . ?
F5 B2 F7 110.4(4) . . ?
F6 B2 F8 107.5(4) . . ?
F5 B2 F8 108.1(4) . . ?
F7 B2 F8 110.8(5) . . ?
O1S C1S C2S 107.9(5) . . ?
O1S C3S C4S 107.6(5) . . ?
C3S O1S C1S 111.2(5) . . ?

loop_
_geom_bond_atom_site_label_1
_geom_bond_atom_site_label_2
_geom_bond_distance
_geom_bond_site_symmetry_2
_geom_bond_publ_flag
Ag1 N31 2.196(4) 4_466 ?
Ag1 N11 2.269(3) . ?
Ag1 N21 2.283(3) . ?
Ag2 N81 2.206(4) . ?
Ag2 N61 2.292(3) 4_565 ?
Ag2 N51 2.380(3) . ?
Ag2 N41 2.405(3) . ?
C1 N12 1.455(5) . ?
C1 N32 1.457(4) . ?
C1 N22 1.468(4) . ?
C1 C70 1.534(5) . ?
C2 N52 1.450(5) . ?
C2 N42 1.464(5) . ?
C2 N62 1.469(5) . ?
C2 C79 1.533(5) . ?
C11 N12 1.353(5) . ?
C11 C12 1.359(6) . ?
C12 C13 1.392(7) . ?
C13 N11 1.314(5) . ?
C21 N22 1.344(5) . ?
C21 C22 1.365(6) . ?
C22 C23 1.394(7) . ?
C23 N21 1.337(5) . ?
C31 N32 1.353(5) . ?
C31 C32 1.355(7) . ?
C32 C33 1.380(8) . ?
C33 N31 1.322(6) . ?
C41 N42 1.348(5) . ?
C41 C42 1.358(6) . ?
C42 C43 1.399(6) . ?
C43 N41 1.319(5) . ?
C51 N52 1.363(5) . ?
C51 C52 1.364(6) . ?
C52 C53 1.395(6) . ?
C53 N51 1.324(6) . ?
C61 C62 1.352(6) . ?
C61 N62 1.354(5) . ?
C62 C63 1.395(6) . ?
C63 N61 1.325(5) . ?
C70 O1 1.405(4) . ?
C71 O1 1.445(5) . ?
C71 C72 1.505(5) . ?
C72 C73 1.384(6) . ?
C72 C77 1.390(6) . ?
C73 C74 1.396(6) . ?
C74 C75 1.375(6) . ?
C75 C76 1.393(5) . ?
C75 C78 1.504(6) . ?
C76 C77 1.375(6) . ?
C78 O2 1.446(5) . ?
C79 O2 1.402(4) . ?
C81 N81 1.142(6) . ?
C81 C82 1.454(7) . ?
N11 N12 1.364(4) . ?
N21 N22 1.372(4) . ?
N31 N32 1.365(4) . ?
N31 Ag1 2.196(4) 4_566 ?
N41 N42 1.357(4) . ?
N51 N52 1.367(4) . ?
N61 N62 1.360(4) . ?
N61 Ag2 2.292(3) 4_465 ?
B1 F1 1.316(7) . ?
B1 F4 1.342(8) . ?
B1 F2 1.344(8) . ?
B1 F3 1.350(7) . ?
B2 F6 1.356(7) . ?
B2 F5 1.368(5) . ?
B2 F7 1.375(6) . ?
B2 F8 1.410(7) . ?
C1S O1S 1.439(7) . ?
C1S C2S 1.496(8) . ?
C3S O1S 1.417(7) . ?
C3S C4S 1.492(8) . ?
